data_4513842
loop_
_publ_author_name
'Liu, Yu-Chiao'
'Chu, Kai-Ti'
'Huang, Yi-Lan'
'Hsu, Cheng-Huey'
'Lee, Gene-Hsiang'
'Tseng, Mei-Chun'
'Chiang, Ming-Hsi'

_publ_section_title
;
 Protonation/Reduction of Carbonyl-Rich Diiron Complexes and the Direct
 Observation of Triprotonated Species: Insights into the Electrocatalytic
 Mechanism of Hydrogen Formation
;
_journal_issue 4
_journal_name_full 'ACS Catalysis'
_journal_page_first 2559
_journal_paper_doi 10.1021/acscatal.5b02646
_journal_volume 6
_journal_year 2016
_chemical_formula_sum 'C67 H16 B2 Cl2 F40 Fe4 O12 S4'
_chemical_formula_weight 2216.96
_chemical_name_systematic
; 
 ? 
;
_space_group_IT_number 29
_symmetry_cell_setting orthorhombic
_symmetry_space_group_name_Hall 'P 2c -2ac'
_symmetry_space_group_name_H-M 'P c a 21'
_atom_sites_solution_hydrogens geom
_atom_sites_solution_primary direct
_atom_sites_solution_secondary difmap
_audit_creation_method SHELXL-97
_cell_angle_alpha 90.00
_cell_angle_beta 90.00
_cell_angle_gamma 90.00
_cell_formula_units_Z 4
_cell_length_a 17.7344(5)
_cell_length_b 14.2966(4)
_cell_length_c 30.6824(9)
_cell_measurement_reflns_used 6834
_cell_measurement_temperature 200(2)
_cell_measurement_theta_max 20.89
_cell_measurement_theta_min 2.26
_cell_volume 7779.3(4)
_computing_cell_refinement 'Bruker SAINT'
_computing_data_collection 'Bruker SMART'
_computing_data_reduction 'Bruker SAINT'
_computing_molecular_graphics 'Bruker SHELXTL'
_computing_publication_material 'Bruker SHELXTL'
_computing_structure_refinement 'SHELXL-97 (Sheldrick, 1997)'
_computing_structure_solution 'SHELXS-97 (Sheldrick, 1990)'
_diffrn_ambient_temperature 200(2)
_diffrn_measured_fraction_theta_full 1.000
_diffrn_measured_fraction_theta_max 1.000
_diffrn_measurement_device_type 'BRUKER SMART APEXCCD area detector'
_diffrn_measurement_method 'omega scans'
_diffrn_radiation_monochromator graphite
_diffrn_radiation_source 'fine-focus sealed tube'
_diffrn_radiation_type MoK\a
_diffrn_radiation_wavelength 0.71073
_diffrn_reflns_av_R_equivalents 0.0635
_diffrn_reflns_av_sigmaI/netI 0.0703
_diffrn_reflns_limit_h_max 18
_diffrn_reflns_limit_h_min -23
_diffrn_reflns_limit_k_max 18
_diffrn_reflns_limit_k_min -18
_diffrn_reflns_limit_l_max 39
_diffrn_reflns_limit_l_min -39
_diffrn_reflns_number 53971
_diffrn_reflns_theta_full 27.50
_diffrn_reflns_theta_max 27.50
_diffrn_reflns_theta_min 1.33
_exptl_absorpt_coefficient_mu 1.064
_exptl_absorpt_correction_T_max 0.8316
_exptl_absorpt_correction_T_min 0.6880
_exptl_absorpt_correction_type multi-scan
_exptl_absorpt_process_details 'SADABS (Bruker, 2001)'
_exptl_crystal_colour orange
_exptl_crystal_density_diffrn 1.893
_exptl_crystal_density_meas ?
_exptl_crystal_density_method 'not measured'
_exptl_crystal_description block
_exptl_crystal_F_000 4344
_exptl_crystal_size_max 0.38
_exptl_crystal_size_mid 0.25
_exptl_crystal_size_min 0.18
_refine_diff_density_max 0.745
_refine_diff_density_min -0.364
_refine_diff_density_rms 0.069
_refine_ls_abs_structure_details 'Flack H D (1983), Acta Cryst. A39, 876-881'
_refine_ls_abs_structure_Flack -0.006(12)
_refine_ls_extinction_method none
_refine_ls_goodness_of_fit_ref 1.036
_refine_ls_hydrogen_treatment mixed
_refine_ls_matrix_type full
_refine_ls_number_parameters 1195
_refine_ls_number_reflns 17810
_refine_ls_number_restraints 1
_refine_ls_restrained_S_all 1.036
_refine_ls_R_factor_all 0.0780
_refine_ls_R_factor_gt 0.0537
_refine_ls_shift/su_max 0.002
_refine_ls_shift/su_mean 0.000
_refine_ls_structure_factor_coef Fsqd
_refine_ls_weighting_details 'calc w=1/[\s^2^(Fo^2^)+(0.0430P)^2^+2.3800P] where P=(Fo^2^+2Fc^2^)/3'
_refine_ls_weighting_scheme calc
_refine_ls_wR_factor_gt 0.1038
_refine_ls_wR_factor_ref 0.1147
_reflns_number_gt 13399
_reflns_number_total 17810
_reflns_threshold_expression >2sigma(I)
_cod_data_source_file cs5b02646_si_003.cif
_cod_data_source_block ic16885
_cod_depositor_comments
;
The following automatic conversions were performed:

'_symmetry_cell_setting' value 'Orthorhombic' changed to
'orthorhombic' according to
/usr/data/users/saulius/crontab/automatic-downloads/rss-feeds/ACS/lib/dictionaries/cif_core.dic
dictionary named 'cif_core.dic' version 2.4.2 from 2011-04-26.

'_exptl_crystal_density_meas' value 'not_measured' was changed to '?'
- the value is perceived as not measured.

Automatic conversion script
Id: cif_fix_values 4268 2015-11-12 08:31:59Z antanas 

 Adding full bibliography for 4513842--4513845.cif.
;
_cod_original_sg_symbol_H-M Pca2(1)
_cod_database_code 4513842

loop_
_symmetry_equiv_pos_as_xyz
'x, y, z'
'-x, -y, z+1/2'
'x+1/2, -y, z'
'-x+1/2, y, z+1/2'

loop_
_atom_site_label
_atom_site_type_symbol
_atom_site_fract_x
_atom_site_fract_y
_atom_site_fract_z
_atom_site_U_iso_or_equiv
_atom_site_adp_type
_atom_site_occupancy
_atom_site_symmetry_multiplicity
_atom_site_calc_flag
_atom_site_refinement_flags
_atom_site_disorder_assembly
_atom_site_disorder_group
Fe1 Fe 0.69133(4) -0.02222(5) 1.17897(2) 0.03173(16) Uani 1 1 d . . .
Fe2 Fe 0.76840(4) 0.12046(5) 1.15489(2) 0.03209(17) Uani 1 1 d . . .
H1 H 0.738(3) 0.074(4) 1.1968(19) 0.066(18) Uiso 1 1 d . . .
S1 S 0.78601(8) -0.02651(9) 1.12982(5) 0.0386(3) Uani 1 1 d . A .
S2 S 0.64627(7) 0.09595(10) 1.13732(4) 0.0388(3) Uani 1 1 d . A .
C1 C 0.6229(3) 0.0039(4) 1.22156(18) 0.0414(13) Uani 1 1 d . . .
C2 C 0.7472(3) -0.0970(4) 1.2148(2) 0.0479(15) Uani 1 1 d . . .
C3 C 0.6333(3) -0.1162(4) 1.15836(19) 0.0453(13) Uani 1 1 d . . .
C4 C 0.8003(3) 0.1823(4) 1.1071(2) 0.0404(13) Uani 1 1 d . . .
C5 C 0.7378(3) 0.2266(4) 1.18280(18) 0.0401(13) Uani 1 1 d . . .
C6 C 0.8610(3) 0.1159(4) 1.1803(2) 0.0461(14) Uani 1 1 d . . .
C7 C 0.7514(4) -0.0379(5) 1.0730(2) 0.0605(18) Uani 1 1 d . . .
H7A H 0.7800 0.0068 1.0547 0.073 Uiso 0.602(7) 1 calc PR A 1
H7B H 0.7643 -0.1016 1.0627 0.073 Uiso 0.602(7) 1 calc PR A 1
H7C H 0.7962 -0.0402 1.0538 0.073 Uiso 0.398(7) 1 d PR A 2
H7D H 0.7264 -0.0996 1.0707 0.073 Uiso 0.398(7) 1 d PR A 2
C8 C 0.6692(7) -0.0224(8) 1.0646(3) 0.050(2) Uani 0.602(7) 1 d P A 1
H8A H 0.6613 -0.0253 1.0327 0.059 Uiso 0.602(7) 1 calc PR A 1
H8B H 0.6415 -0.0758 1.0774 0.059 Uiso 0.602(7) 1 calc PR A 1
C8' C 0.7016(10) 0.0276(12) 1.0551(5) 0.050(2) Uani 0.398(7) 1 d P A 2
H8'A H 0.6826 0.0008 1.0275 0.059 Uiso 0.398(7) 1 calc PR A 2
H8'B H 0.7318 0.0833 1.0473 0.059 Uiso 0.398(7) 1 calc PR A 2
C9 C 0.6341(4) 0.0619(5) 1.08006(19) 0.0625(19) Uani 1 1 d . . .
H9A H 0.5793 0.0563 1.0745 0.075 Uiso 0.602(7) 1 calc PR A 1
H9B H 0.6528 0.1141 1.0618 0.075 Uiso 0.602(7) 1 calc PR A 1
H9C H 0.5960 0.0113 1.0791 0.075 Uiso 0.398(7) 1 d PR A 2
H9D H 0.6126 0.1160 1.0642 0.075 Uiso 0.398(7) 1 d PR A 2
O1 O 0.5795(3) 0.0170(3) 1.24741(14) 0.0659(13) Uani 1 1 d . . .
O2 O 0.7803(3) -0.1439(4) 1.23719(18) 0.0761(15) Uani 1 1 d . . .
O3 O 0.5955(3) -0.1733(3) 1.14678(17) 0.0721(15) Uani 1 1 d . . .
O4 O 0.8201(3) 0.2205(3) 1.07677(14) 0.0607(12) Uani 1 1 d . . .
O5 O 0.7167(3) 0.2912(3) 1.19894(13) 0.0556(11) Uani 1 1 d . . .
O6 O 0.9177(3) 0.1096(3) 1.19703(18) 0.0743(15) Uani 1 1 d . . .
Fe3 Fe 0.97520(4) 0.48571(5) 0.82029(2) 0.03137(16) Uani 1 1 d . . .
Fe4 Fe 0.88665(5) 0.61772(5) 0.84307(3) 0.04039(19) Uani 1 1 d . . .
H2 H 0.919(4) 0.560(4) 0.815(2) 0.07(2) Uiso 1 1 d . . .
S3 S 0.88542(8) 0.47258(9) 0.87194(5) 0.0397(3) Uani 1 1 d . A .
S4 S 1.01082(8) 0.61316(10) 0.85833(5) 0.0455(4) Uani 1 1 d . A .
C10 C 1.0341(3) 0.5272(4) 0.77507(19) 0.0393(13) Uani 1 1 d . . .
C11 C 0.9252(3) 0.3988(4) 0.78746(19) 0.0407(13) Uani 1 1 d . . .
C12 C 1.0427(3) 0.4026(4) 0.8406(2) 0.0454(14) Uani 1 1 d . . .
C13 C 0.8570(3) 0.6840(4) 0.8902(2) 0.0456(14) Uani 1 1 d . . .
C14 C 0.9049(4) 0.7193(4) 0.8090(2) 0.066(2) Uani 1 1 d . . .
C15 C 0.7915(4) 0.5980(5) 0.8223(3) 0.069(2) Uani 1 1 d . . .
C16 C 0.9245(5) 0.4696(5) 0.9268(2) 0.065(2) Uani 1 1 d . . .
H16A H 0.8920 0.5092 0.9454 0.078 Uiso 0.602(7) 1 calc PR A 1
H16B H 0.9197 0.4046 0.9376 0.078 Uiso 0.602(7) 1 calc PR A 1
H16C H 0.8823 0.4586 0.9473 0.078 Uiso 0.398(7) 1 d PR A 2
H16D H 0.9582 0.4145 0.9286 0.078 Uiso 0.398(7) 1 d PR A 2
C17 C 1.0011(8) 0.4984(10) 0.9337(4) 0.064(3) Uani 0.602(7) 1 d P A 1
H17A H 1.0340 0.4482 0.9221 0.077 Uiso 0.602(7) 1 calc PR A 1
H17B H 1.0094 0.5006 0.9656 0.077 Uiso 0.602(7) 1 calc PR A 1
C17' C 0.9680(11) 0.5483(14) 0.9418(6) 0.064(3) Uani 0.398(7) 1 d P A 2
H17C H 0.9320 0.5999 0.9475 0.077 Uiso 0.398(7) 1 calc PR A 2
H17D H 0.9900 0.5306 0.9703 0.077 Uiso 0.398(7) 1 calc PR A 2
C18 C 1.0280(4) 0.5861(6) 0.9158(2) 0.069(2) Uani 1 1 d . . .
H18A H 1.0832 0.5886 0.9206 0.082 Uiso 0.602(7) 1 calc PR A 1
H18B H 1.0055 0.6371 0.9333 0.082 Uiso 0.602(7) 1 calc PR A 1
H18C H 1.0696 0.5401 0.9170 0.082 Uiso 0.398(7) 1 d PR A 2
H18D H 1.0464 0.6439 0.9300 0.082 Uiso 0.398(7) 1 d PR A 2
O7 O 1.0698(2) 0.5567(3) 0.74820(13) 0.0549(11) Uani 1 1 d . . .
O8 O 0.8912(3) 0.3474(3) 0.76849(14) 0.0623(12) Uani 1 1 d . . .
O9 O 1.0860(3) 0.3506(4) 0.85298(17) 0.0826(17) Uani 1 1 d . . .
O10 O 0.8395(3) 0.7245(3) 0.92015(15) 0.0616(12) Uani 1 1 d . . .
O11 O 0.9162(4) 0.7794(3) 0.78550(18) 0.108(2) Uani 1 1 d . . .
O12 O 0.7345(3) 0.5829(5) 0.8090(2) 0.119(3) Uani 1 1 d . . .
B1 B 0.8550(3) 0.0767(4) 0.89570(17) 0.0255(11) Uani 1 1 d . . .
C19 C 0.7881(3) -0.0038(3) 0.89934(17) 0.0311(11) Uani 1 1 d . . .
C20 C 0.7276(3) 0.0113(4) 0.92720(17) 0.0338(12) Uani 1 1 d . . .
C21 C 0.6640(3) -0.0441(4) 0.92907(18) 0.0391(13) Uani 1 1 d . . .
C22 C 0.6585(3) -0.1200(4) 0.9024(2) 0.0401(13) Uani 1 1 d . . .
C23 C 0.7155(3) -0.1375(4) 0.8736(2) 0.0412(14) Uani 1 1 d . . .
C24 C 0.7776(3) -0.0805(3) 0.87314(19) 0.0360(12) Uani 1 1 d . . .
C25 C 0.9299(3) 0.0463(3) 0.86761(16) 0.0291(11) Uani 1 1 d . . .
C26 C 0.9672(3) -0.0364(4) 0.87743(18) 0.0358(12) Uani 1 1 d . . .
C27 C 1.0335(3) -0.0663(4) 0.8586(2) 0.0454(15) Uani 1 1 d . . .
C28 C 1.0674(3) -0.0084(4) 0.82828(19) 0.0444(14) Uani 1 1 d . . .
C29 C 1.0353(3) 0.0748(4) 0.81806(17) 0.0381(12) Uani 1 1 d . . .
C30 C 0.9674(3) 0.0996(4) 0.83759(17) 0.0324(12) Uani 1 1 d . . .
C31 C 0.8073(3) 0.1634(3) 0.87275(16) 0.0288(10) Uani 1 1 d . . .
C32 C 0.7813(3) 0.1512(4) 0.83056(17) 0.0333(12) Uani 1 1 d . . .
C33 C 0.7347(3) 0.2117(4) 0.80847(18) 0.0430(13) Uani 1 1 d . . .
C34 C 0.7122(3) 0.2920(4) 0.8289(2) 0.0475(16) Uani 1 1 d . . .
C35 C 0.7340(3) 0.3071(4) 0.8708(2) 0.0438(15) Uani 1 1 d . . .
C36 C 0.7800(3) 0.2434(4) 0.89192(17) 0.0337(12) Uani 1 1 d . . .
C37 C 0.8927(3) 0.1046(3) 0.94328(16) 0.0282(11) Uani 1 1 d . . .
C38 C 0.9358(3) 0.1840(3) 0.94774(16) 0.0303(11) Uani 1 1 d . . .
C39 C 0.9726(3) 0.2107(4) 0.98527(18) 0.0373(12) Uani 1 1 d . . .
C40 C 0.9694(3) 0.1538(4) 1.02077(18) 0.0412(14) Uani 1 1 d . . .
C41 C 0.9304(3) 0.0723(5) 1.01786(18) 0.0453(14) Uani 1 1 d . . .
C42 C 0.8919(3) 0.0488(4) 0.98066(18) 0.0368(12) Uani 1 1 d . . .
F1 F 0.72916(18) 0.0854(2) 0.95430(11) 0.0480(8) Uani 1 1 d . . .
F2 F 0.60755(18) -0.0235(2) 0.95676(11) 0.0530(9) Uani 1 1 d . . .
F3 F 0.59573(17) -0.1729(2) 0.90261(12) 0.0531(9) Uani 1 1 d . . .
F4 F 0.71163(18) -0.2121(2) 0.84657(14) 0.0584(10) Uani 1 1 d . . .
F5 F 0.83110(17) -0.1050(2) 0.84283(11) 0.0484(8) Uani 1 1 d . . .
F6 F 0.93854(18) -0.0954(2) 0.90746(12) 0.0517(8) Uani 1 1 d . . .
F7 F 1.0659(2) -0.1482(3) 0.86942(14) 0.0692(11) Uani 1 1 d . . .
F8 F 1.13316(19) -0.0343(3) 0.80897(13) 0.0711(11) Uani 1 1 d . . .
F9 F 1.06853(18) 0.1317(3) 0.78912(11) 0.0610(10) Uani 1 1 d . . .
F10 F 0.94027(16) 0.1839(2) 0.82487(10) 0.0440(8) Uani 1 1 d . . .
F11 F 0.80119(17) 0.0729(2) 0.80764(10) 0.0435(8) Uani 1 1 d . . .
F12 F 0.71208(19) 0.1926(3) 0.76769(11) 0.0621(10) Uani 1 1 d . . .
F13 F 0.6696(2) 0.3547(3) 0.80735(14) 0.0738(12) Uani 1 1 d . . .
F14 F 0.71059(18) 0.3855(2) 0.89142(14) 0.0650(11) Uani 1 1 d . . .
F15 F 0.79656(17) 0.2652(2) 0.93333(10) 0.0465(8) Uani 1 1 d . . .
F16 F 0.94425(15) 0.24162(19) 0.91335(9) 0.0365(7) Uani 1 1 d . . .
F17 F 1.01016(19) 0.2921(2) 0.98729(11) 0.0534(9) Uani 1 1 d . . .
F18 F 1.0030(2) 0.1772(3) 1.05852(11) 0.0659(11) Uani 1 1 d . . .
F19 F 0.9257(2) 0.0157(3) 1.05320(12) 0.0673(11) Uani 1 1 d . . .
F20 F 0.85381(19) -0.0327(2) 0.98133(10) 0.0503(8) Uani 1 1 d . . .
B2 B 0.6887(3) 0.5786(4) 0.60585(18) 0.0281(12) Uani 1 1 d . . .
C43 C 0.7648(3) 0.5442(3) 0.63322(15) 0.0282(10) Uani 1 1 d . . .
C44 C 0.8028(3) 0.5936(3) 0.66522(15) 0.0287(11) Uani 1 1 d . . .
C45 C 0.8685(3) 0.5648(4) 0.68351(17) 0.0373(12) Uani 1 1 d . . .
C46 C 0.9024(3) 0.4829(4) 0.67059(17) 0.0381(13) Uani 1 1 d . . .
C47 C 0.8680(3) 0.4318(4) 0.63852(17) 0.0362(12) Uani 1 1 d . . .
C48 C 0.8015(3) 0.4623(4) 0.62060(17) 0.0330(11) Uani 1 1 d . . .
C49 C 0.6209(3) 0.4999(3) 0.60179(16) 0.0291(11) Uani 1 1 d . . .
C50 C 0.6120(3) 0.4204(3) 0.62715(18) 0.0330(12) Uani 1 1 d . . .
C51 C 0.5485(3) 0.3628(3) 0.62472(18) 0.0344(12) Uani 1 1 d . . .
C52 C 0.4908(3) 0.3844(3) 0.59705(18) 0.0322(12) Uani 1 1 d . . .
C53 C 0.4972(3) 0.4626(3) 0.57130(17) 0.0326(11) Uani 1 1 d . . .
C54 C 0.5601(3) 0.5165(3) 0.57453(17) 0.0333(12) Uani 1 1 d . . .
C55 C 0.7256(3) 0.6067(3) 0.55795(16) 0.0296(11) Uani 1 1 d . . .
C56 C 0.7219(3) 0.5541(4) 0.52072(17) 0.0353(12) Uani 1 1 d . . .
C57 C 0.7577(3) 0.5787(4) 0.48226(18) 0.0438(14) Uani 1 1 d . . .
C58 C 0.8006(3) 0.6566(4) 0.48057(17) 0.0432(14) Uani 1 1 d . . .
C59 C 0.8055(3) 0.7128(4) 0.51656(18) 0.0364(12) Uani 1 1 d . . .
C60 C 0.7696(3) 0.6857(3) 0.55374(17) 0.0309(11) Uani 1 1 d . . .
C61 C 0.6430(3) 0.6637(3) 0.63046(15) 0.0261(10) Uani 1 1 d . . .
C62 C 0.6123(3) 0.7439(4) 0.61244(16) 0.0323(11) Uani 1 1 d . . .
C63 C 0.5671(3) 0.8059(3) 0.63501(19) 0.0363(12) Uani 1 1 d . . .
C64 C 0.5493(3) 0.7888(4) 0.6774(2) 0.0412(13) Uani 1 1 d . . .
C65 C 0.5765(3) 0.7097(4) 0.69729(16) 0.0331(11) Uani 1 1 d . . .
C66 C 0.6215(3) 0.6510(3) 0.67415(16) 0.0288(10) Uani 1 1 d . . .
F21 F 0.77690(16) 0.67734(19) 0.67960(10) 0.0391(7) Uani 1 1 d . . .
F22 F 0.90253(19) 0.6169(3) 0.71481(11) 0.0548(9) Uani 1 1 d . . .
F23 F 0.96723(18) 0.4541(3) 0.68885(11) 0.0559(9) Uani 1 1 d . . .
F24 F 0.89986(19) 0.3514(2) 0.62513(12) 0.0541(9) Uani 1 1 d . . .
F25 F 0.77127(17) 0.4082(2) 0.58947(10) 0.0437(8) Uani 1 1 d . . .
F26 F 0.66473(15) 0.39296(19) 0.65604(11) 0.0388(7) Uani 1 1 d . . .
F27 F 0.54454(17) 0.2861(2) 0.65048(13) 0.0531(9) Uani 1 1 d . . .
F28 F 0.42877(17) 0.3314(2) 0.59526(11) 0.0505(9) Uani 1 1 d . . .
F29 F 0.44014(17) 0.4844(2) 0.54441(11) 0.0478(8) Uani 1 1 d . . .
F30 F 0.56165(17) 0.5928(2) 0.54831(11) 0.0480(8) Uani 1 1 d . . .
F31 F 0.68181(19) 0.4735(2) 0.51901(10) 0.0481(8) Uani 1 1 d . . .
F32 F 0.7528(2) 0.5232(3) 0.44717(11) 0.0696(12) Uani 1 1 d . . .
F33 F 0.8353(2) 0.6808(3) 0.44344(11) 0.0636(10) Uani 1 1 d . . .
F34 F 0.84621(19) 0.7928(2) 0.51548(12) 0.0512(9) Uani 1 1 d . . .
F35 F 0.77956(15) 0.7423(2) 0.58925(9) 0.0366(7) Uani 1 1 d . . .
F36 F 0.62712(17) 0.7670(2) 0.57106(10) 0.0443(8) Uani 1 1 d . . .
F37 F 0.53932(18) 0.8822(2) 0.61506(12) 0.0546(9) Uani 1 1 d . . .
F38 F 0.5045(2) 0.8487(2) 0.69991(12) 0.0616(10) Uani 1 1 d . . .
F39 F 0.55922(19) 0.6914(2) 0.73933(10) 0.0500(8) Uani 1 1 d . . .
F40 F 0.64517(18) 0.57399(19) 0.69537(9) 0.0398(7) Uani 1 1 d . . .
C67 C 1.0678(8) -0.2736(9) 1.0193(3) 0.157(6) Uani 1 1 d . . .
H67A H 1.0691 -0.2554 1.0504 0.188 Uiso 1 1 calc R . .
H67B H 1.0421 -0.3349 1.0177 0.188 Uiso 1 1 calc R . .
Cl1 Cl 1.15375(18) -0.2891(2) 1.00381(11) 0.1284(10) Uani 1 1 d . . .
Cl2 Cl 1.01351(19) -0.1961(2) 0.99340(10) 0.1265(10) Uani 1 1 d . . .

loop_
_atom_site_aniso_label
_atom_site_aniso_U_11
_atom_site_aniso_U_22
_atom_site_aniso_U_33
_atom_site_aniso_U_23
_atom_site_aniso_U_13
_atom_site_aniso_U_12
Fe1 0.0284(4) 0.0336(4) 0.0332(4) -0.0025(3) 0.0017(3) -0.0009(3)
Fe2 0.0319(4) 0.0292(3) 0.0352(4) -0.0020(3) 0.0001(3) 0.0011(3)
S1 0.0362(7) 0.0322(7) 0.0474(8) -0.0052(6) 0.0116(6) 0.0009(5)
S2 0.0316(7) 0.0474(7) 0.0375(7) 0.0022(6) -0.0021(6) 0.0054(6)
C1 0.039(3) 0.051(3) 0.034(3) 0.005(2) -0.005(3) 0.002(3)
C2 0.039(3) 0.043(3) 0.062(4) 0.003(3) 0.000(3) 0.002(3)
C3 0.047(3) 0.052(3) 0.037(3) 0.000(3) 0.008(3) -0.006(3)
C4 0.037(3) 0.035(3) 0.049(4) -0.006(3) 0.007(3) -0.001(2)
C5 0.049(3) 0.035(3) 0.035(3) 0.001(2) 0.004(3) 0.006(2)
C6 0.041(3) 0.043(3) 0.055(4) 0.003(3) -0.005(3) -0.007(3)
C7 0.069(5) 0.066(4) 0.047(4) -0.018(3) 0.014(3) -0.014(4)
C8 0.065(7) 0.061(6) 0.022(4) -0.003(4) -0.001(4) -0.012(4)
C8' 0.065(7) 0.061(6) 0.022(4) -0.003(4) -0.001(4) -0.012(4)
C9 0.053(4) 0.099(5) 0.035(3) 0.010(3) -0.017(3) -0.016(4)
O1 0.052(3) 0.104(4) 0.042(2) -0.006(2) 0.012(2) 0.019(3)
O2 0.064(3) 0.077(3) 0.087(4) 0.027(3) -0.014(3) 0.013(3)
O3 0.075(3) 0.062(3) 0.079(4) -0.021(3) 0.008(3) -0.034(3)
O4 0.081(3) 0.050(2) 0.051(3) 0.005(2) 0.021(2) 0.000(2)
O5 0.079(3) 0.036(2) 0.051(2) -0.0026(19) 0.009(2) 0.012(2)
O6 0.049(3) 0.076(3) 0.098(4) 0.023(3) -0.029(3) -0.010(2)
Fe3 0.0287(4) 0.0328(4) 0.0327(4) -0.0048(3) 0.0004(3) 0.0044(3)
Fe4 0.0443(5) 0.0349(4) 0.0419(4) 0.0001(4) 0.0084(4) 0.0113(3)
S3 0.0373(8) 0.0365(7) 0.0452(8) 0.0008(6) 0.0089(6) 0.0005(6)
S4 0.0423(8) 0.0494(8) 0.0449(8) -0.0168(7) 0.0107(6) -0.0102(6)
C10 0.034(3) 0.040(3) 0.043(3) -0.011(2) 0.004(3) -0.007(2)
C11 0.041(3) 0.042(3) 0.039(3) -0.004(3) -0.003(3) -0.002(3)
C12 0.038(3) 0.057(4) 0.041(3) 0.000(3) 0.004(3) 0.015(3)
C13 0.044(4) 0.043(3) 0.050(4) 0.012(3) 0.014(3) 0.012(3)
C14 0.109(6) 0.041(3) 0.047(4) -0.004(3) 0.021(4) 0.032(4)
C15 0.052(4) 0.074(5) 0.083(5) -0.014(4) -0.006(4) 0.034(4)
C16 0.090(6) 0.065(4) 0.040(4) 0.010(3) 0.007(4) 0.011(4)
C17 0.071(8) 0.084(9) 0.037(5) -0.001(5) -0.006(5) 0.017(5)
C17' 0.071(8) 0.084(9) 0.037(5) -0.001(5) -0.006(5) 0.017(5)
C18 0.052(4) 0.107(6) 0.047(4) -0.032(4) -0.011(3) -0.009(4)
O7 0.051(3) 0.071(3) 0.043(2) -0.015(2) 0.009(2) -0.018(2)
O8 0.066(3) 0.064(3) 0.057(3) -0.009(2) -0.009(2) -0.024(2)
O9 0.075(3) 0.102(4) 0.071(3) 0.017(3) -0.005(3) 0.059(3)
O10 0.070(3) 0.058(3) 0.057(3) -0.005(2) 0.028(2) 0.013(2)
O11 0.204(7) 0.049(3) 0.071(4) 0.021(3) 0.062(4) 0.045(4)
O12 0.062(4) 0.131(5) 0.164(6) -0.055(5) -0.051(4) 0.040(4)
B1 0.023(3) 0.027(3) 0.027(3) 0.001(2) 0.001(2) 0.004(2)
C19 0.025(3) 0.034(3) 0.034(3) 0.002(2) -0.006(2) -0.002(2)
C20 0.028(3) 0.042(3) 0.031(3) -0.001(2) 0.001(2) -0.002(2)
C21 0.024(3) 0.049(3) 0.044(3) 0.014(3) 0.004(2) 0.000(2)
C22 0.021(3) 0.042(3) 0.057(4) 0.012(3) -0.006(2) -0.002(2)
C23 0.029(3) 0.025(3) 0.069(4) 0.000(3) -0.013(3) -0.002(2)
C24 0.026(3) 0.030(3) 0.052(3) -0.003(2) 0.004(2) 0.007(2)
C25 0.026(3) 0.032(3) 0.029(3) -0.003(2) -0.006(2) -0.005(2)
C26 0.029(3) 0.038(3) 0.041(3) -0.002(2) -0.002(2) -0.004(2)
C27 0.030(3) 0.046(3) 0.060(4) -0.022(3) -0.006(3) 0.015(2)
C28 0.018(3) 0.070(4) 0.045(3) -0.012(3) 0.001(2) 0.004(3)
C29 0.022(3) 0.059(3) 0.033(3) 0.000(3) 0.002(2) 0.000(2)
C30 0.023(3) 0.040(3) 0.034(3) -0.006(2) -0.004(2) 0.001(2)
C31 0.022(2) 0.030(2) 0.034(3) 0.000(2) 0.002(2) -0.001(2)
C32 0.020(3) 0.043(3) 0.037(3) 0.002(2) 0.002(2) 0.002(2)
C33 0.033(3) 0.061(4) 0.035(3) 0.005(3) 0.003(2) 0.001(3)
C34 0.026(3) 0.052(3) 0.065(4) 0.022(3) -0.005(3) 0.005(2)
C35 0.024(3) 0.035(3) 0.072(4) 0.000(3) 0.007(3) 0.003(2)
C36 0.024(3) 0.040(3) 0.037(3) -0.003(2) 0.004(2) 0.002(2)
C37 0.018(2) 0.039(3) 0.027(3) -0.002(2) 0.0012(19) 0.003(2)
C38 0.021(3) 0.036(3) 0.033(3) 0.000(2) -0.002(2) 0.003(2)
C39 0.026(3) 0.045(3) 0.041(3) -0.007(3) -0.004(2) 0.000(2)
C40 0.031(3) 0.063(4) 0.030(3) -0.006(3) -0.007(2) 0.003(3)
C41 0.038(3) 0.071(4) 0.026(3) 0.009(3) -0.003(2) 0.003(3)
C42 0.030(3) 0.043(3) 0.037(3) 0.007(2) -0.002(2) 0.000(2)
F1 0.0393(19) 0.0549(19) 0.050(2) -0.0175(16) 0.0130(15) -0.0080(15)
F2 0.0285(18) 0.075(2) 0.055(2) 0.0061(18) 0.0085(16) -0.0087(16)
F3 0.0305(18) 0.0449(18) 0.084(3) 0.0132(18) -0.0123(17) -0.0110(14)
F4 0.0444(19) 0.0387(18) 0.092(3) -0.0178(18) -0.007(2) -0.0068(14)
F5 0.0339(17) 0.0456(17) 0.066(2) -0.0248(16) 0.0059(17) -0.0001(14)
F6 0.041(2) 0.0436(17) 0.071(2) 0.0145(17) 0.0007(17) 0.0060(15)
F7 0.045(2) 0.053(2) 0.109(3) 0.001(2) 0.004(2) 0.0223(17)
F8 0.0330(19) 0.102(3) 0.078(3) -0.015(2) 0.0162(19) 0.0232(19)
F9 0.0350(19) 0.104(3) 0.044(2) 0.019(2) 0.0120(15) -0.0019(18)
F10 0.0361(18) 0.0475(17) 0.0485(19) 0.0102(15) 0.0052(15) 0.0018(14)
F11 0.0356(17) 0.0577(19) 0.0372(17) -0.0131(15) -0.0016(14) 0.0037(14)
F12 0.049(2) 0.103(3) 0.0339(19) 0.0137(18) -0.0082(16) 0.0039(19)
F13 0.049(2) 0.081(3) 0.092(3) 0.036(2) 0.000(2) 0.0252(19)
F14 0.042(2) 0.0436(19) 0.109(3) -0.0148(19) 0.000(2) 0.0143(15)
F15 0.0372(18) 0.0506(19) 0.052(2) -0.0232(16) -0.0026(15) 0.0095(15)
F16 0.0325(17) 0.0372(15) 0.0400(17) 0.0036(13) -0.0021(13) -0.0026(13)
F17 0.048(2) 0.052(2) 0.060(2) -0.0107(17) -0.0176(17) -0.0111(16)
F18 0.064(3) 0.097(3) 0.036(2) -0.0066(19) -0.0172(18) -0.014(2)
F19 0.065(3) 0.100(3) 0.036(2) 0.016(2) -0.0089(18) -0.017(2)
F20 0.050(2) 0.056(2) 0.0446(19) 0.0128(16) -0.0025(16) -0.0155(16)
B2 0.025(3) 0.031(3) 0.028(3) 0.004(2) 0.003(2) -0.002(2)
C43 0.028(3) 0.033(2) 0.023(2) 0.005(2) -0.001(2) 0.000(2)
C44 0.027(3) 0.033(2) 0.026(3) 0.000(2) 0.002(2) 0.002(2)
C45 0.033(3) 0.051(3) 0.028(3) -0.001(2) -0.005(2) -0.007(2)
C46 0.025(3) 0.051(3) 0.039(3) 0.015(3) 0.001(2) 0.006(2)
C47 0.036(3) 0.038(3) 0.035(3) 0.004(2) 0.007(2) 0.005(2)
C48 0.026(3) 0.039(3) 0.034(3) 0.004(2) 0.006(2) -0.003(2)
C49 0.028(3) 0.029(2) 0.030(3) -0.004(2) 0.001(2) 0.001(2)
C50 0.025(3) 0.033(3) 0.041(3) -0.002(2) 0.005(2) 0.004(2)
C51 0.031(3) 0.025(2) 0.047(3) 0.003(2) 0.011(2) 0.004(2)
C52 0.019(2) 0.028(3) 0.049(3) -0.009(2) 0.009(2) -0.004(2)
C53 0.021(2) 0.037(3) 0.040(3) -0.004(2) -0.002(2) 0.003(2)
C54 0.030(3) 0.035(3) 0.035(3) -0.002(2) 0.004(2) -0.003(2)
C55 0.024(3) 0.035(3) 0.030(3) 0.003(2) 0.002(2) 0.003(2)
C56 0.031(3) 0.043(3) 0.031(3) 0.002(2) 0.001(2) -0.010(2)
C57 0.042(3) 0.063(4) 0.027(3) -0.007(3) 0.002(2) -0.003(3)
C58 0.039(3) 0.064(4) 0.026(3) 0.009(3) 0.008(2) -0.001(3)
C59 0.035(3) 0.036(3) 0.038(3) 0.009(2) 0.007(2) -0.002(2)
C60 0.021(3) 0.039(3) 0.033(3) -0.001(2) 0.000(2) 0.001(2)
C61 0.019(2) 0.030(2) 0.029(2) 0.004(2) 0.002(2) -0.0081(19)
C62 0.027(3) 0.040(3) 0.030(3) 0.008(2) -0.001(2) -0.005(2)
C63 0.027(3) 0.031(3) 0.051(3) 0.008(2) -0.003(2) 0.005(2)
C64 0.028(3) 0.048(3) 0.048(3) -0.009(3) -0.001(3) 0.007(2)
C65 0.033(3) 0.039(3) 0.027(3) -0.003(2) 0.004(2) -0.002(2)
C66 0.030(3) 0.025(2) 0.031(3) 0.004(2) 0.002(2) -0.0054(19)
F21 0.0373(17) 0.0402(16) 0.0399(17) -0.0089(14) -0.0070(14) 0.0021(13)
F22 0.046(2) 0.074(2) 0.0447(19) -0.0090(17) -0.0180(16) 0.0076(17)
F23 0.0349(19) 0.078(2) 0.055(2) 0.0087(18) -0.0087(16) 0.0172(17)
F24 0.051(2) 0.052(2) 0.060(2) -0.0019(17) 0.0058(18) 0.0235(16)
F25 0.0396(18) 0.0417(17) 0.0498(19) -0.0178(15) -0.0042(15) 0.0031(14)
F26 0.0299(16) 0.0347(15) 0.0517(18) 0.0148(14) -0.0048(15) -0.0015(12)
F27 0.0432(19) 0.0349(16) 0.081(3) 0.0224(17) -0.0003(18) -0.0089(14)
F28 0.0336(18) 0.0450(19) 0.073(2) -0.0051(16) 0.0002(17) -0.0118(14)
F29 0.0321(18) 0.061(2) 0.050(2) 0.0023(16) -0.0109(15) -0.0038(15)
F30 0.0394(19) 0.0551(19) 0.0495(19) 0.0216(16) -0.0130(15) -0.0070(15)
F31 0.052(2) 0.056(2) 0.0359(17) -0.0096(15) 0.0042(15) -0.0209(16)
F32 0.084(3) 0.089(3) 0.0363(19) -0.0220(19) 0.012(2) -0.030(2)
F33 0.068(3) 0.086(3) 0.0364(19) 0.0088(18) 0.0230(18) -0.015(2)
F34 0.049(2) 0.0417(18) 0.063(2) 0.0032(16) 0.0201(17) -0.0129(15)
F35 0.0299(16) 0.0435(16) 0.0365(16) -0.0054(13) 0.0013(13) -0.0062(13)
F36 0.0341(17) 0.0541(19) 0.0448(18) 0.0176(15) 0.0046(14) 0.0053(14)
F37 0.0427(19) 0.0534(19) 0.068(2) 0.0222(18) -0.0018(17) 0.0211(16)
F38 0.063(2) 0.061(2) 0.061(2) -0.0133(18) 0.0072(19) 0.0310(18)
F39 0.058(2) 0.058(2) 0.0339(17) -0.0016(15) 0.0119(15) 0.0055(16)
F40 0.054(2) 0.0351(15) 0.0307(15) 0.0106(12) 0.0082(14) 0.0050(14)
C67 0.227(15) 0.166(11) 0.078(6) -0.019(7) 0.031(8) -0.128(11)
Cl1 0.107(2) 0.152(3) 0.127(2) 0.015(2) -0.0086(19) 0.0089(19)
Cl2 0.148(3) 0.118(2) 0.114(2) -0.0027(17) -0.0323(19) 0.0264(18)

loop_
_atom_type_symbol
_atom_type_description
_atom_type_scat_dispersion_real
_atom_type_scat_dispersion_imag
_atom_type_scat_source
C C 0.0033 0.0016 'International Tables Vol C Tables 4.2.6.8 and 6.1.1.4'
H H 0.0000 0.0000 'International Tables Vol C Tables 4.2.6.8 and 6.1.1.4'
B B 0.0013 0.0007 'International Tables Vol C Tables 4.2.6.8 and 6.1.1.4'
O O 0.0106 0.0060 'International Tables Vol C Tables 4.2.6.8 and 6.1.1.4'
F F 0.0171 0.0103 'International Tables Vol C Tables 4.2.6.8 and 6.1.1.4'
S S 0.1246 0.1234 'International Tables Vol C Tables 4.2.6.8 and 6.1.1.4'
Fe Fe 0.3463 0.8444 'International Tables Vol C Tables 4.2.6.8 and 6.1.1.4'
Cl Cl 0.1484 0.1585 'International Tables Vol C Tables 4.2.6.8 and 6.1.1.4'

loop_
_geom_angle_atom_site_label_1
_geom_angle_atom_site_label_2
_geom_angle_atom_site_label_3
_geom_angle
H1 Fe1 C3 174(2)
H1 Fe1 C1 86(2)
C3 Fe1 C1 91.4(3)
H1 Fe1 C2 91(2)
C3 Fe1 C2 94.8(3)
C1 Fe1 C2 92.8(3)
H1 Fe1 S1 83(2)
C3 Fe1 S1 99.77(19)
C1 Fe1 S1 168.50(19)
C2 Fe1 S1 89.0(2)
H1 Fe1 S2 76(2)
C3 Fe1 S2 99.0(2)
C1 Fe1 S2 90.97(17)
C2 Fe1 S2 165.57(19)
S1 Fe1 S2 84.59(6)
H1 Fe1 Fe2 36(2)
C3 Fe1 Fe2 142.60(19)
C1 Fe1 Fe2 113.48(18)
C2 Fe1 Fe2 110.52(19)
S1 Fe1 Fe2 55.44(4)
S2 Fe1 Fe2 55.38(4)
H1 Fe2 C4 176(2)
H1 Fe2 C6 86(2)
C4 Fe2 C6 94.8(3)
H1 Fe2 C5 82(2)
C4 Fe2 C5 93.9(2)
C6 Fe2 C5 95.6(3)
H1 Fe2 S2 79(2)
C4 Fe2 S2 100.50(19)
C6 Fe2 S2 164.15(19)
C5 Fe2 S2 87.46(19)
H1 Fe2 S1 86(2)
C4 Fe2 S1 97.77(17)
C6 Fe2 S1 89.30(18)
C5 Fe2 S1 166.95(18)
S2 Fe2 S1 84.67(6)
H1 Fe2 Fe1 40(2)
C4 Fe2 Fe1 142.29(18)
C6 Fe2 Fe1 109.19(18)
C5 Fe2 Fe1 111.57(18)
S2 Fe2 Fe1 55.55(4)
S1 Fe2 Fe1 55.39(4)
C7 S1 Fe1 112.6(2)
C7 S1 Fe2 110.9(2)
Fe1 S1 Fe2 69.17(5)
C9 S2 Fe2 112.5(2)
C9 S2 Fe1 112.6(3)
Fe2 S2 Fe1 69.06(5)
O1 C1 Fe1 177.4(6)
O2 C2 Fe1 178.7(6)
O3 C3 Fe1 177.4(6)
O4 C4 Fe2 179.4(6)
O5 C5 Fe2 177.4(5)
O6 C6 Fe2 177.1(5)
C8' C7 C8 38.6(7)
C8' C7 S1 121.2(7)
C8 C7 S1 118.1(5)
C9 C8 C7 119.3(8)
C7 C8' C9 121.5(11)
C8 C9 C8' 38.1(7)
C8 C9 S2 119.2(6)
C8' C9 S2 118.7(7)
H2 Fe3 C12 165(2)
H2 Fe3 C11 96(2)
C12 Fe3 C11 93.7(3)
H2 Fe3 C10 94(2)
C12 Fe3 C10 95.5(3)
C11 Fe3 C10 94.5(2)
H2 Fe3 S4 70(2)
C12 Fe3 S4 99.7(2)
C11 Fe3 S4 165.97(19)
C10 Fe3 S4 88.33(16)
H2 Fe3 S3 70(2)
C12 Fe3 S3 99.91(19)
C11 Fe3 S3 89.32(19)
C10 Fe3 S3 163.82(18)
S4 Fe3 S3 84.33(6)
H2 Fe3 Fe4 22(2)
C12 Fe3 Fe4 143.5(2)
C11 Fe3 Fe4 110.78(18)
C10 Fe3 Fe4 108.55(17)
S4 Fe3 Fe4 55.46(5)
S3 Fe3 Fe4 55.57(4)
H2 Fe4 C13 166(3)
H2 Fe4 C14 93(3)
C13 Fe4 C14 95.4(3)
H2 Fe4 C15 95(3)
C13 Fe4 C15 95.2(3)
C14 Fe4 C15 95.0(4)
H2 Fe4 S4 72(3)
C13 Fe4 S4 97.7(2)
C14 Fe4 S4 88.2(3)
C15 Fe4 S4 166.4(2)
H2 Fe4 S3 71(3)
C13 Fe4 S3 99.48(18)
C14 Fe4 S3 164.1(2)
C15 Fe4 S3 89.2(2)
S4 Fe4 S3 84.33(6)
H2 Fe4 Fe3 25(3)
C13 Fe4 Fe3 141.77(19)
C14 Fe4 Fe3 108.9(2)
C15 Fe4 Fe3 111.0(2)
S4 Fe4 Fe3 55.53(4)
S3 Fe4 Fe3 55.49(4)
C16 S3 Fe3 112.5(3)
C16 S3 Fe4 112.4(2)
Fe3 S3 Fe4 68.94(5)
C18 S4 Fe4 111.6(2)
C18 S4 Fe3 112.0(3)
Fe4 S4 Fe3 69.01(5)
O7 C10 Fe3 176.7(5)
O8 C11 Fe3 176.2(6)
O9 C12 Fe3 179.1(6)
O10 C13 Fe4 178.7(6)
O11 C14 Fe4 175.9(6)
O12 C15 Fe4 177.3(7)
C17 C16 C17' 38.9(8)
C17 C16 S3 119.4(6)
C17' C16 S3 118.8(8)
C16 C17 C18 120.2(10)
C18 C17' C16 120.8(13)
C17' C18 C17 38.8(8)
C17' C18 S4 119.4(8)
C17 C18 S4 119.5(6)
C25 B1 C37 101.5(4)
C25 B1 C19 115.5(4)
C37 B1 C19 113.4(4)
C25 B1 C31 112.8(4)
C37 B1 C31 113.6(4)
C19 B1 C31 100.5(4)
C24 C19 C20 112.3(5)
C24 C19 B1 127.8(5)
C20 C19 B1 119.2(4)
F1 C20 C21 116.3(5)
F1 C20 C19 119.1(4)
C21 C20 C19 124.6(5)
F2 C21 C22 120.0(5)
F2 C21 C20 120.6(5)
C22 C21 C20 119.4(5)
F3 C22 C21 120.3(5)
F3 C22 C23 120.8(5)
C21 C22 C23 118.8(5)
F4 C23 C22 120.2(5)
F4 C23 C24 120.3(5)
C22 C23 C24 119.4(5)
C23 C24 C19 125.4(5)
C23 C24 F5 114.2(5)
C19 C24 F5 120.4(4)
C30 C25 C26 112.9(5)
C30 C25 B1 126.8(4)
C26 C25 B1 119.8(4)
F6 C26 C27 114.5(5)
F6 C26 C25 120.0(5)
C27 C26 C25 125.5(5)
F7 C27 C26 122.1(6)
F7 C27 C28 120.1(5)
C26 C27 C28 117.8(5)
C29 C28 F8 119.8(5)
C29 C28 C27 120.0(5)
F8 C28 C27 120.2(5)
F9 C29 C28 120.1(5)
F9 C29 C30 120.8(5)
C28 C29 C30 119.1(5)
F10 C30 C25 121.1(4)
F10 C30 C29 114.2(5)
C25 C30 C29 124.7(5)
C36 C31 C32 112.8(5)
C36 C31 B1 128.3(4)
C32 C31 B1 118.2(4)
F11 C32 C33 114.6(5)
F11 C32 C31 119.8(4)
C33 C32 C31 125.5(5)
F12 C33 C34 120.7(5)
F12 C33 C32 120.7(5)
C34 C33 C32 118.5(5)
F13 C34 C35 121.2(6)
F13 C34 C33 119.9(6)
C35 C34 C33 118.9(5)
F14 C35 C34 119.1(5)
F14 C35 C36 120.5(6)
C34 C35 C36 120.4(5)
F15 C36 C31 121.4(5)
F15 C36 C35 114.8(5)
C31 C36 C35 123.7(5)
C38 C37 C42 113.3(5)
C38 C37 B1 120.8(4)
C42 C37 B1 125.6(4)
F16 C38 C37 119.2(4)
F16 C38 C39 115.6(4)
C37 C38 C39 125.1(5)
F17 C39 C40 120.2(5)
F17 C39 C38 120.9(5)
C40 C39 C38 118.9(5)
F18 C40 C41 119.7(5)
F18 C40 C39 121.5(5)
C41 C40 C39 118.8(5)
F19 C41 C40 119.4(5)
F19 C41 C42 119.2(5)
C40 C41 C42 121.3(5)
F20 C42 C41 116.7(5)
F20 C42 C37 120.8(5)
C41 C42 C37 122.5(5)
C61 B2 C49 100.4(4)
C61 B2 C55 115.0(4)
C49 B2 C55 112.7(4)
C61 B2 C43 112.7(4)
C49 B2 C43 115.3(4)
C55 B2 C43 101.5(4)
C44 C43 C48 113.4(4)
C44 C43 B2 127.1(4)
C48 C43 B2 119.1(4)
F21 C44 C45 115.1(4)
F21 C44 C43 121.0(4)
C45 C44 C43 123.9(5)
F22 C45 C44 120.6(5)
F22 C45 C46 118.5(5)
C44 C45 C46 120.9(5)
F23 C46 C47 121.2(5)
F23 C46 C45 121.0(5)
C47 C46 C45 117.8(5)
F24 C47 C46 119.2(5)
F24 C47 C48 120.6(5)
C46 C47 C48 120.1(5)
F25 C48 C47 116.5(5)
F25 C48 C43 119.7(5)
C47 C48 C43 123.8(5)
C54 C49 C50 113.0(5)
C54 C49 B2 119.7(4)
C50 C49 B2 126.9(4)
F26 C50 C49 121.9(4)
F26 C50 C51 115.0(4)
C49 C50 C51 123.1(5)
F27 C51 C52 120.5(4)
F27 C51 C50 119.3(5)
C52 C51 C50 120.3(5)
F28 C52 C51 120.9(5)
F28 C52 C53 120.4(5)
C51 C52 C53 118.6(5)
F29 C53 C54 122.1(5)
F29 C53 C52 118.6(5)
C54 C53 C52 119.2(5)
F30 C54 C53 115.4(5)
F30 C54 C49 118.7(4)
C53 C54 C49 125.8(5)
C56 C55 C60 113.5(5)
C56 C55 B2 126.0(4)
C60 C55 B2 120.3(4)
F31 C56 C55 121.6(5)
F31 C56 C57 115.1(5)
C55 C56 C57 123.3(5)
F32 C57 C58 119.6(5)
F32 C57 C56 120.3(5)
C58 C57 C56 120.0(5)
F33 C58 C57 120.2(5)
F33 C58 C59 120.4(5)
C57 C58 C59 119.3(5)
F34 C59 C60 120.7(5)
F34 C59 C58 120.7(5)
C60 C59 C58 118.6(5)
C59 C60 F35 115.9(4)
C59 C60 C55 125.2(5)
F35 C60 C55 118.9(4)
C62 C61 C66 112.4(4)
C62 C61 B2 128.5(4)
C66 C61 B2 118.4(4)
F36 C62 C63 115.6(4)
F36 C62 C61 120.4(5)
C63 C62 C61 124.0(5)
F37 C63 C64 119.7(5)
F37 C63 C62 120.3(5)
C64 C63 C62 120.0(5)
F38 C64 C63 120.7(5)
F38 C64 C65 119.9(5)
C63 C64 C65 119.4(5)
F39 C65 C66 120.9(5)
F39 C65 C64 120.3(5)
C66 C65 C64 118.9(5)
F40 C66 C65 115.8(4)
F40 C66 C61 118.9(4)
C65 C66 C61 125.3(5)
Cl1 C67 Cl2 119.8(6)

loop_
_geom_bond_atom_site_label_1
_geom_bond_atom_site_label_2
_geom_bond_distance
Fe1 H1 1.70(6)
Fe1 C3 1.807(6)
Fe1 C1 1.822(6)
Fe1 C2 1.826(6)
Fe1 S1 2.2578(15)
Fe1 S2 2.2640(15)
Fe1 Fe2 2.5641(10)
Fe2 H1 1.54(6)
Fe2 C4 1.804(6)
Fe2 C6 1.820(6)
Fe2 C5 1.825(5)
Fe2 S2 2.2593(15)
Fe2 S1 2.2594(15)
S1 C7 1.856(7)
S2 C9 1.836(6)
C1 O1 1.122(7)
C2 O2 1.125(7)
C3 O3 1.113(7)
C4 O4 1.134(6)
C5 O5 1.112(6)
C6 O6 1.131(7)
C7 C8' 1.400(18)
C7 C8 1.498(14)
C8 C9 1.437(12)
C8' C9 1.503(17)
Fe3 H2 1.46(6)
Fe3 C12 1.798(6)
Fe3 C11 1.829(6)
Fe3 C10 1.835(6)
Fe3 S4 2.2542(15)
Fe3 S3 2.2542(15)
Fe3 Fe4 2.5527(10)
Fe4 H2 1.32(6)
Fe4 C13 1.808(6)
Fe4 C14 1.818(7)
Fe4 C15 1.824(8)
Fe4 S4 2.2522(18)
Fe4 S3 2.2563(16)
S3 C16 1.819(7)
S4 C18 1.831(7)
C10 O7 1.122(6)
C11 O8 1.114(6)
C12 O9 1.134(7)
C13 O10 1.129(7)
C14 O11 1.140(7)
C15 O12 1.112(8)
C16 C17 1.436(15)
C16 C17' 1.44(2)
C17 C18 1.450(14)
C17' C18 1.44(2)
B1 C25 1.642(7)
B1 C37 1.655(7)
B1 C19 1.656(7)
B1 C31 1.657(7)
C19 C24 1.372(7)
C19 C20 1.389(7)
C20 F1 1.346(6)
C20 C21 1.379(7)
C21 F2 1.345(6)
C21 C22 1.362(8)
C22 F3 1.347(6)
C22 C23 1.367(8)
C23 F4 1.352(7)
C23 C24 1.370(7)
C24 F5 1.374(6)
C25 C30 1.368(7)
C25 C26 1.389(7)
C26 F6 1.348(6)
C26 C27 1.378(7)
C27 F7 1.345(6)
C27 C28 1.383(8)
C28 C29 1.356(8)
C28 F8 1.360(6)
C29 F9 1.341(6)
C29 C30 1.392(7)
C30 F10 1.355(6)
C31 C36 1.375(7)
C31 C32 1.385(7)
C32 F11 1.368(6)
C32 C33 1.376(7)
C33 F12 1.342(6)
C33 C34 1.367(8)
C34 F13 1.346(6)
C34 C35 1.361(9)
C35 F14 1.352(6)
C35 C36 1.383(7)
C36 F15 1.341(6)
C37 C38 1.376(7)
C37 C42 1.397(7)
C38 F16 1.347(6)
C38 C39 1.378(7)
C39 F17 1.342(6)
C39 C40 1.361(8)
C40 F18 1.345(6)
C40 C41 1.357(8)
C41 F19 1.356(7)
C41 C42 1.372(8)
C42 F20 1.346(6)
B2 C61 1.645(7)
B2 C49 1.651(7)
B2 C55 1.658(7)
B2 C43 1.664(7)
C43 C44 1.385(7)
C43 C48 1.395(7)
C44 F21 1.356(5)
C44 C45 1.357(7)
C45 F22 1.356(6)
C45 C46 1.375(7)
C46 F23 1.344(6)
C46 C47 1.368(7)
C47 F24 1.345(6)
C47 C48 1.373(7)
C48 F25 1.341(6)
C49 C54 1.385(7)
C49 C50 1.386(7)
C50 F26 1.347(6)
C50 C51 1.397(7)
C51 F27 1.354(6)
C51 C52 1.366(7)
C52 F28 1.337(5)
C52 C53 1.373(7)
C53 F29 1.343(6)
C53 C54 1.360(7)
C54 F30 1.356(6)
C55 C56 1.369(7)
C55 C60 1.378(7)
C56 F31 1.355(6)
C56 C57 1.385(7)
C57 F32 1.340(6)
C57 C58 1.351(8)
C58 F33 1.339(6)
C58 C59 1.368(8)
C59 F34 1.353(6)
C59 C60 1.363(7)
C60 F35 1.369(6)
C61 C62 1.385(6)
C61 C66 1.405(6)
C62 F36 1.338(5)
C62 C63 1.381(7)
C63 F37 1.345(6)
C63 C64 1.360(8)
C64 F38 1.356(6)
C64 C65 1.374(8)
C65 F39 1.351(6)
C65 C66 1.359(7)
C66 F40 1.346(5)
C67 Cl1 1.612(14)
C67 Cl2 1.669(15)
